data_1556195
loop_
_publ_author_name
'Tiwari, Virendra Kumar'
'Pawar, Govind Goroba'
'Das, Riki'
'Adhikary, Amit'
'Kapur, Manmohan'

_publ_section_title
;
 Heteroatom-guided, palladium-catalyzed regioselective C-H
 functionalization in the synthesis of 3-arylquinolines.
;
_journal_issue 13
_journal_name_full 'Organic letters'
_journal_page_first 3310
_journal_page_last 3313
_journal_paper_doi 10.1021/ol401349a
_journal_volume 15
_journal_year 2013
_chemical_formula_moiety 'C16 H10 F3 N'
_chemical_formula_sum 'C16 H10 F3 N'
_chemical_formula_weight 273.25
_space_group_IT_number 14
_space_group_name_Hall '-P 2ybc'
_space_group_name_H-M_alt 'P 1 21/c 1'
_symmetry_cell_setting monoclinic
_symmetry_space_group_name_H-M 'P 1 21/c 1'
_atom_sites_solution_hydrogens geom
_atom_sites_solution_primary direct
_atom_sites_solution_secondary difmap
_audit_creation_method SHELXL-97
_cell_angle_alpha 90.00
_cell_angle_beta 101.306(4)
_cell_angle_gamma 90.00
_cell_formula_units_Z 4
_cell_length_a 14.393(2)
_cell_length_b 4.9376(7)
_cell_length_c 17.802(3)
_cell_measurement_temperature 120(2)
_cell_volume 1240.6(3)
_computing_cell_refinement 'Bruker SMART'
_computing_data_collection 'Bruker SMART'
_computing_data_reduction 'Bruker SAINT'
_computing_structure_refinement 'SHELXL-97 (Sheldrick, 1997)'
_computing_structure_solution 'SHELXS-97 (Sheldrick, 1990)'
_diffrn_ambient_temperature 120(2)
_diffrn_measured_fraction_theta_full 0.997
_diffrn_measured_fraction_theta_max 0.997
_diffrn_measurement_device_type 'ccD area detector'
_diffrn_measurement_method 'phi and omega scans'
_diffrn_radiation_monochromator graphite
_diffrn_radiation_source 'fine-focus sealed tube'
_diffrn_radiation_type MoK\a
_diffrn_radiation_wavelength 0.71073
_diffrn_reflns_av_R_equivalents 0.0353
_diffrn_reflns_av_sigmaI/netI 0.0294
_diffrn_reflns_limit_h_max 17
_diffrn_reflns_limit_h_min -17
_diffrn_reflns_limit_k_max 6
_diffrn_reflns_limit_k_min -6
_diffrn_reflns_limit_l_max 21
_diffrn_reflns_limit_l_min 0
_diffrn_reflns_number 2429
_diffrn_reflns_theta_full 25.89
_diffrn_reflns_theta_max 25.89
_diffrn_reflns_theta_min 2.49
_exptl_absorpt_coefficient_mu 0.117
_exptl_absorpt_correction_T_max 0.968
_exptl_absorpt_correction_T_min 0.956
_exptl_absorpt_correction_type empirical
_exptl_crystal_colour White
_exptl_crystal_density_diffrn 1.463
_exptl_crystal_density_method 'not measured'
_exptl_crystal_description Needle
_exptl_crystal_F_000 560
_exptl_crystal_size_max 0.39
_exptl_crystal_size_mid 0.32
_exptl_crystal_size_min 0.28
_refine_diff_density_max 0.498
_refine_diff_density_min -0.321
_refine_diff_density_rms 0.049
_refine_ls_extinction_method none
_refine_ls_goodness_of_fit_ref 1.073
_refine_ls_hydrogen_treatment mixed
_refine_ls_matrix_type full
_refine_ls_number_parameters 181
_refine_ls_number_reflns 1146
_refine_ls_number_restraints 0
_refine_ls_restrained_S_all 1.073
_refine_ls_R_factor_all 0.0663
_refine_ls_R_factor_gt 0.0579
_refine_ls_shift/su_max 0.000
_refine_ls_shift/su_mean 0.000
_refine_ls_structure_factor_coef Fsqd
_refine_ls_weighting_details 'calc w=1/[\s^2^(Fo^2^)+(0.0414P)^2^+3.0921P] where P=(Fo^2^+2Fc^2^)/3'
_refine_ls_weighting_scheme calc
_refine_ls_wR_factor_gt 0.1352
_refine_ls_wR_factor_ref 0.1420
_reflns_number_gt 988
_reflns_number_total 2398
_reflns_threshold_expression >2sigma(I)
_cod_data_source_file ol401349a_si_002.cif
_cod_data_source_block 938845
_cod_depositor_comments
;
The following automatic conversions were performed:

data item '_exptl_absorpt_correction_type' value 'EMPIRICAL' was
changed to 'empirical' in accordance with the
/home/saulius/struct/COD-crude-data/automatic-downloads/DataCite-retrospective/ACS/depositions/lib/dictionaries/cif_core.dic
dictionary named 'cif_core.dic' version 2.4.2 last updated on
2011-04-26.

data item '_symmetry_cell_setting' value 'Monoclinic' was changed to
'monoclinic' in accordance with the
/home/saulius/struct/COD-crude-data/automatic-downloads/DataCite-retrospective/ACS/depositions/lib/dictionaries/cif_core.dic
dictionary named 'cif_core.dic' version 2.4.2 last updated on
2011-04-26.

Automatic conversion script
Id: cif_fix_values 6909 2019-04-08 15:41:33Z antanas 
;
_cod_original_sg_symbol_H-M P21/c
_cod_database_code 1556195

loop_
_symmetry_equiv_pos_as_xyz
'x, y, z'
'-x, y+1/2, -z+1/2'
'-x, -y, -z'
'x, -y-1/2, z-1/2'

loop_
_atom_site_label
_atom_site_type_symbol
_atom_site_fract_x
_atom_site_fract_y
_atom_site_fract_z
_atom_site_U_iso_or_equiv
_atom_site_adp_type
_atom_site_occupancy
_atom_site_symmetry_multiplicity
_atom_site_calc_flag
_atom_site_refinement_flags
C6 C 0.2790(3) 1.2660(9) 0.3445(2) 0.0328(11) Uani 1 1 d .
C10 C 0.2583(3) 0.7129(8) 0.1936(2) 0.0320(11) Uani 1 1 d .
C7 C 0.2408(3) 1.0675(9) 0.2909(2) 0.0364(12) Uani 1 1 d .
H5 H 0.1746 1.0326 0.2823 0.044 Uiso 1 1 calc R
C14 C 0.1271(3) 0.4355(9) 0.1290(2) 0.0369(12) Uani 1 1 d .
C5 C 0.3775(3) 1.3129(9) 0.3566(2) 0.0370(11) Uani 1 1 d .
C15 C 0.1639(3) 0.6307(9) 0.1824(2) 0.0365(11) Uani 1 1 d .
H10 H 0.1235 0.7114 0.2123 0.044 Uiso 1 1 calc R
C13 C 0.1843(3) 0.3146(9) 0.0850(2) 0.0429(12) Uani 1 1 d .
H9 H 0.1595 0.1811 0.0481 0.051 Uiso 1 1 calc R
N1 N 0.4346(2) 1.1690(8) 0.3175(2) 0.0447(11) Uani 1 1 d .
C8 C 0.2956(3) 0.9234(9) 0.2510(2) 0.0321(11) Uani 1 1 d .
C4 C 0.4180(3) 1.5126(10) 0.4092(2) 0.0462(13) Uani 1 1 d .
H4 H 0.4842 1.5460 0.4170 0.055 Uiso 1 1 calc R
C11 C 0.3147(3) 0.5859(9) 0.1485(2) 0.0416(12) Uani 1 1 d .
H7 H 0.3796 0.6349 0.1545 0.050 Uiso 1 1 calc R
C9 C 0.3943(3) 0.9867(10) 0.2680(3) 0.0445(13) Uani 1 1 d .
H6 H 0.4343 0.8885 0.2411 0.053 Uiso 1 1 calc R
F1 F -0.0012(2) 0.1660(9) 0.0707(2) 0.1304(18) Uani 1 1 d .
C1 C 0.2242(3) 1.4220(9) 0.3863(2) 0.0427(12) Uani 1 1 d .
H1 H 0.1577 1.3932 0.3789 0.051 Uiso 1 1 calc R
C3 C 0.3638(3) 1.6586(10) 0.4491(2) 0.0487(13) Uani 1 1 d .
H3 H 0.3923 1.7909 0.4851 0.058 Uiso 1 1 calc R
F2 F 0.0071(2) 0.2499(11) 0.1841(2) 0.137(2) Uani 1 1 d .
C12 C 0.2780(3) 0.3900(10) 0.0955(2) 0.0473(13) Uani 1 1 d .
H8 H 0.3180 0.3063 0.0657 0.057 Uiso 1 1 calc R
F3 F -0.0329(2) 0.5452(8) 0.1044(3) 0.149(2) Uani 1 1 d .
C2 C 0.2660(3) 1.6134(10) 0.4370(3) 0.0479(13) Uani 1 1 d .
H2 H 0.2283 1.7175 0.4645 0.058 Uiso 1 1 calc R
C16 C 0.0274(3) 0.3536(11) 0.1217(3) 0.0502(13) Uani 1 1 d .

loop_
_atom_site_aniso_label
_atom_site_aniso_U_11
_atom_site_aniso_U_22
_atom_site_aniso_U_33
_atom_site_aniso_U_23
_atom_site_aniso_U_13
_atom_site_aniso_U_12
C6 0.030(3) 0.032(3) 0.036(2) 0.006(2) 0.006(2) -0.002(2)
C10 0.031(3) 0.033(3) 0.032(2) 0.007(2) 0.006(2) 0.001(2)
C7 0.031(2) 0.036(3) 0.043(3) 0.008(2) 0.009(2) -0.004(2)
C14 0.031(3) 0.038(3) 0.042(3) 0.005(2) 0.007(2) 0.004(2)
C5 0.037(3) 0.037(3) 0.037(3) 0.007(2) 0.005(2) 0.002(2)
C15 0.038(3) 0.035(3) 0.037(3) -0.002(2) 0.010(2) 0.002(2)
C13 0.044(3) 0.044(3) 0.040(3) 0.000(2) 0.005(2) -0.002(3)
N1 0.035(2) 0.049(3) 0.049(2) -0.001(2) 0.006(2) -0.003(2)
C8 0.026(3) 0.035(3) 0.035(2) 0.007(2) 0.008(2) 0.000(2)
C4 0.041(3) 0.049(3) 0.045(3) 0.003(3) -0.001(2) -0.009(3)
C11 0.036(3) 0.044(3) 0.047(3) 0.005(3) 0.014(2) 0.000(2)
C9 0.035(3) 0.050(3) 0.050(3) -0.003(3) 0.013(2) 0.001(2)
F1 0.068(2) 0.159(4) 0.171(4) -0.103(4) 0.040(2) -0.053(2)
C1 0.046(3) 0.039(3) 0.045(3) 0.002(3) 0.012(2) -0.003(3)
C3 0.057(4) 0.043(3) 0.042(3) -0.002(3) 0.002(3) -0.001(3)
F2 0.065(2) 0.248(6) 0.099(3) 0.038(3) 0.0161(19) -0.062(3)
C12 0.048(3) 0.051(3) 0.046(3) -0.005(3) 0.017(2) 0.001(3)
F3 0.0340(19) 0.080(3) 0.321(7) 0.013(3) 0.004(3) 0.007(2)
C2 0.057(3) 0.041(3) 0.048(3) 0.000(3) 0.016(2) 0.003(3)
C16 0.038(3) 0.055(3) 0.056(3) -0.016(3) 0.006(3) -0.002(3)

loop_
_atom_type_symbol
_atom_type_description
_atom_type_scat_dispersion_real
_atom_type_scat_dispersion_imag
_atom_type_scat_source
C C 0.0033 0.0016 'International Tables Vol C Tables 4.2.6.8 and 6.1.1.4'
H H 0.0000 0.0000 'International Tables Vol C Tables 4.2.6.8 and 6.1.1.4'
N N 0.0061 0.0033 'International Tables Vol C Tables 4.2.6.8 and 6.1.1.4'
F F 0.0171 0.0103 'International Tables Vol C Tables 4.2.6.8 and 6.1.1.4'

loop_
_geom_angle_atom_site_label_1
_geom_angle_atom_site_label_2
_geom_angle_atom_site_label_3
_geom_angle
C7 C6 C5 117.9(4)
C7 C6 C1 123.5(4)
C5 C6 C1 118.6(4)
C15 C10 C11 116.6(4)
C15 C10 C8 120.9(4)
C11 C10 C8 122.6(4)
C8 C7 C6 121.9(4)
C13 C14 C15 120.0(4)
C13 C14 C16 120.8(4)
C15 C14 C16 119.2(4)
N1 C5 C4 119.2(4)
N1 C5 C6 121.4(4)
C4 C5 C6 119.4(4)
C14 C15 C10 122.1(4)
C12 C13 C14 119.0(4)
C9 N1 C5 117.7(4)
C7 C8 C9 115.4(4)
C7 C8 C10 123.9(4)
C9 C8 C10 120.7(4)
C3 C4 C5 120.9(4)
C12 C11 C10 121.2(4)
N1 C9 C8 125.6(4)
C2 C1 C6 120.4(4)
C4 C3 C2 119.8(4)
C13 C12 C11 121.0(4)
C1 C2 C3 120.9(4)
F3 C16 F1 104.5(4)
F3 C16 F2 103.9(5)
F1 C16 F2 102.7(5)
F3 C16 C14 114.9(5)
F1 C16 C14 115.2(4)
F2 C16 C14 114.1(4)

loop_
_geom_bond_atom_site_label_1
_geom_bond_atom_site_label_2
_geom_bond_distance
C6 C7 1.402(6)
C6 C5 1.410(5)
C6 C1 1.414(6)
C10 C15 1.395(5)
C10 C11 1.396(6)
C10 C8 1.483(6)
C7 C8 1.362(6)
C14 C13 1.378(6)
C14 C15 1.384(6)
C14 C16 1.472(6)
C5 N1 1.375(5)
C5 C4 1.406(6)
C13 C12 1.375(6)
N1 C9 1.313(5)
C8 C9 1.428(6)
C4 C3 1.360(6)
C11 C12 1.383(6)
F1 C16 1.305(5)
C1 C2 1.363(6)
C3 C2 1.400(6)
F2 C16 1.307(6)
F3 C16 1.280(6)
